data_7224369
loop_
_publ_author_name
'Zeng, Guang'
'Xing, Shanghua'
'Wang, Xiuru'
'Yang, Yulin'
'Xiao, Yang'
'Li, Zhenhua'
'Li, Guanghua'
'Shi, Zhan'
'Feng, Shouhua'

_publ_section_title
;
 Synthesis, structures and luminescence properties of 3d--4f
 heterometallic--organic frameworks (HMOFs) constructed from different
 copper halide clusters
;
_journal_issue 23
_journal_name_full CrystEngComm
_journal_page_first 4336
_journal_paper_doi 10.1039/C5CE02544C
_journal_volume 18
_journal_year 2016
_chemical_formula_moiety 'C21 H19 Cu2 Gd I2 N4 O7'
_chemical_formula_sum 'C21 H19 Cu2 Gd I2 N4 O7'
_chemical_formula_weight 977.53
_chemical_melting_point ?
_space_group_crystal_system tetragonal
_space_group_IT_number 122
_space_group_name_Hall 'I -4 2bw'
_space_group_name_H-M_alt 'I -4 2 d'
_symmetry_space_group_name_Hall 'I -4 2bw'
_symmetry_space_group_name_H-M 'I -4 2 d'
_atom_sites_solution_hydrogens geom
_audit_creation_method SHELXL-2014/7
_audit_update_record
;
2016-02-20 deposited with the CCDC.
2016-02-23 downloaded from the CCDC.
;
_cell_angle_alpha 90
_cell_angle_beta 90
_cell_angle_gamma 90
_cell_formula_units_Z 8
_cell_length_a 25.493(4)
_cell_length_b 25.493(4)
_cell_length_c 9.1268(18)
_cell_measurement_reflns_used 3360
_cell_measurement_temperature 293(2)
_cell_measurement_theta_max 27.459
_cell_measurement_theta_min 3.196
_cell_volume 5931.4(18)
_computing_structure_refinement 'SHELXL-2014/7 (Sheldrick, 2014)'
_diffrn_ambient_temperature 293(2)
_diffrn_measured_fraction_theta_full 0.985
_diffrn_measured_fraction_theta_max 0.988
_diffrn_measurement_device_type 'Rigaku RAXIS-RAPID'
_diffrn_radiation_type MoK\a
_diffrn_radiation_wavelength 0.71073
_diffrn_reflns_av_R_equivalents 0.0275
_diffrn_reflns_av_unetI/netI 0.0147
_diffrn_reflns_Laue_measured_fraction_full 0.985
_diffrn_reflns_Laue_measured_fraction_max 0.988
_diffrn_reflns_limit_h_max 32
_diffrn_reflns_limit_h_min -33
_diffrn_reflns_limit_k_max 30
_diffrn_reflns_limit_k_min -33
_diffrn_reflns_limit_l_max 11
_diffrn_reflns_limit_l_min -11
_diffrn_reflns_number 44999
_diffrn_reflns_point_group_measured_fraction_full 0.988
_diffrn_reflns_point_group_measured_fraction_max 0.989
_diffrn_reflns_theta_full 25.242
_diffrn_reflns_theta_max 27.459
_diffrn_reflns_theta_min 3.196
_exptl_absorpt_coefficient_mu 5.756
_exptl_absorpt_correction_T_max 0.3614
_exptl_absorpt_correction_T_min 0.2768
_exptl_absorpt_correction_type empirical
_exptl_absorpt_process_details Process-auto
_exptl_crystal_colour colourless
_exptl_crystal_density_diffrn 2.189
_exptl_crystal_description block
_exptl_crystal_F_000 3656
_exptl_crystal_size_max 0.24
_exptl_crystal_size_mid 0.19
_exptl_crystal_size_min 0.18
_refine_diff_density_max 0.842
_refine_diff_density_min -1.591
_refine_diff_density_rms 0.107
_refine_ls_abs_structure_details
;
 Flack x determined using 1413 quotients [(I+)-(I-)]/[(I+)+(I-)]
 (Parsons, Flack and Wagner, Acta Cryst. B69 (2013) 249-259).
;
_refine_ls_abs_structure_Flack 0.009(5)
_refine_ls_extinction_method none
_refine_ls_goodness_of_fit_ref 1.055
_refine_ls_hydrogen_treatment constr
_refine_ls_matrix_type full
_refine_ls_number_parameters 164
_refine_ls_number_reflns 3360
_refine_ls_number_restraints 108
_refine_ls_restrained_S_all 1.056
_refine_ls_R_factor_all 0.0326
_refine_ls_R_factor_gt 0.0317
_refine_ls_shift/su_max 0.001
_refine_ls_shift/su_mean 0.000
_refine_ls_structure_factor_coef Fsqd
_refine_ls_weighting_details 'w=1/[\s^2^(Fo^2^)+(0.0408P)^2^+28.4495P] where P=(Fo^2^+2Fc^2^)/3'
_refine_ls_weighting_scheme calc
_refine_ls_wR_factor_gt 0.0797
_refine_ls_wR_factor_ref 0.0803
_reflns_Friedel_coverage 0.807
_reflns_Friedel_fraction_full 0.991
_reflns_Friedel_fraction_max 0.991
_reflns_number_gt 3274
_reflns_number_total 3360
_reflns_threshold_expression 'I > 2\s(I)'
_cod_data_source_file c5ce02544c2.cif
_cod_data_source_block sad
_cod_depositor_comments
;
The following automatic conversions were performed:

'_chemical_melting_point' value 'not measured' was changed to '?' -
the value is undefined or not given.

Automatic conversion script
Id: cif_fix_values 4268 2015-11-12 08:31:59Z antanas 

 Adding full bibliography for 7224368--7224371.cif.
;
_cod_original_cell_volume 5931(2)
_cod_database_code 7224369
_shelx_shelxl_version_number 2014/7
_shelx_space_group_comment
;
The symmetry employed for this shelxl refinement is uniquely defined
by the following loop, which should always be used as a source of
symmetry information in preference to the above space-group names.
They are only intended as comments.
;

loop_
_space_group_symop_operation_xyz
'x, y, z'
'-x, -y, z'
'y, -x, -z'
'-y, x, -z'
'-x+1/2, y, -z+3/4'
'x+1/2, -y, -z+3/4'
'-y+1/2, -x, z+3/4'
'y+1/2, x, z+3/4'
'x+1/2, y+1/2, z+1/2'
'-x+1/2, -y+1/2, z+1/2'
'y+1/2, -x+1/2, -z+1/2'
'-y+1/2, x+1/2, -z+1/2'
'-x+1, y+1/2, -z+5/4'
'x+1, -y+1/2, -z+5/4'
'-y+1, -x+1/2, z+5/4'
'y+1, x+1/2, z+5/4'

loop_
_atom_site_label
_atom_site_type_symbol
_atom_site_fract_x
_atom_site_fract_y
_atom_site_fract_z
_atom_site_U_iso_or_equiv
_atom_site_adp_type
_atom_site_occupancy
_atom_site_site_symmetry_order
_atom_site_calc_flag
_atom_site_refinement_flags_posn
_atom_site_refinement_flags_adp
_atom_site_refinement_flags_occupancy
_atom_site_disorder_assembly
_atom_site_disorder_group
Gd1 Gd 0.2500 0.28034(2) 0.3750 0.04219(15) Uani 1 2 d S T P . .
Cu1 Cu 0.46792(5) 0.45643(5) 0.59911(14) 0.0578(3) Uani 1 1 d . . . . .
I1 I 0.43291(3) 0.55357(3) 0.68032(7) 0.05698(18) Uani 1 1 d . . . . .
O1 O 0.3246(6) 0.3024(7) 0.5356(17) 0.052(4) Uani 0.5 1 d . . P A 1
O1' O 0.3004(9) 0.3242(9) 0.5380(19) 0.073(6) Uani 0.5 1 d . . P A 2
O2 O 0.2777(4) 0.2925(3) 0.7447(9) 0.077(2) Uani 1 1 d . . . . .
N1 N 0.4200(3) 0.4109(3) 0.7266(9) 0.060(2) Uani 1 1 d . . . . .
C1 C 0.3861(4) 0.3780(4) 0.6655(10) 0.054(2) Uani 1 1 d . . . . .
H1 H 0.3876 0.3729 0.5647 0.065 Uiso 1 1 calc R U . . .
C2 C 0.3485(4) 0.3510(4) 0.7447(9) 0.050(2) Uani 1 1 d . . . . .
C3 C 0.3447(5) 0.3596(4) 0.8955(11) 0.072(3) Uani 1 1 d . . . . .
H3 H 0.3186 0.3438 0.9511 0.087 Uiso 1 1 calc R U . . .
C4 C 0.3814(6) 0.3926(6) 0.9591(17) 0.086(4) Uani 1 1 d . U . . .
H4 H 0.3814 0.3980 1.0598 0.104 Uiso 1 1 calc R U . . .
C5 C 0.4179(5) 0.4175(5) 0.8718(16) 0.076(3) Uani 1 1 d . U . . .
H5 H 0.4421 0.4398 0.9158 0.092 Uiso 1 1 calc R U . . .
C6 C 0.3113(4) 0.3148(4) 0.6689(11) 0.063(3) Uani 1 1 d . . . . .
O3 O 0.3222(3) 0.2735(4) 0.2264(10) 0.0757(14) Uani 1 1 d . U . . .
C7 C 0.4279(8) 0.2679(10) 0.256(3) 0.0757(14) Uani 0.5 1 d D U P B 1
C7' C 0.4331(8) 0.2839(10) 0.205(3) 0.0757(14) Uani 0.5 1 d D U P B 2
C8 C 0.4035(7) 0.2500 0.1250 0.0757(14) Uani 1 2 d DS TU P . .
C9 C 0.5085(7) 0.2500 0.1250 0.0757(14) Uani 1 2 d DS TU P . .
N2 N 0.4816(7) 0.2669(9) 0.260(2) 0.0757(14) Uani 0.25 1 d . U P B 1
C10 C 0.4816(7) 0.2669(9) 0.260(2) 0.0757(14) Uani 0.25 1 d D U P B 1
N2' N 0.4855(8) 0.2889(8) 0.193(3) 0.0757(14) Uani 0.25 1 d . U P B 2
C10' C 0.4855(8) 0.2889(8) 0.193(3) 0.0757(14) Uani 0.25 1 d D U P B 2
C11 C 0.3456(7) 0.2500 0.1250 0.0757(14) Uani 1 2 d S TU P B .
O4 O 0.2398(19) 0.372(2) 0.471(7) 0.101(4) Uani 0.25 1 d . U P A 1
O4' O 0.253(2) 0.373(2) 0.440(6) 0.101(4) Uani 0.25 1 d . U P A 2
N3 N 0.2500 0.4551(8) 0.3750 0.101(4) Uani 1 2 d S TU P A .
C12 C 0.2212(14) 0.4107(13) 0.429(4) 0.101(4) Uani 0.5 1 d . U P . .
C13 C 0.2022(14) 0.4903(15) 0.390(4) 0.240(15) Uani 1 1 d . U . . .
H13A H 0.1711 0.4706 0.3671 0.360 Uiso 1 1 calc R U . A .
H13B H 0.2052 0.5193 0.3231 0.360 Uiso 1 1 calc R U . . .
H13C H 0.2000 0.5033 0.4883 0.360 Uiso 1 1 calc R U . . .

loop_
_atom_site_aniso_label
_atom_site_aniso_U_11
_atom_site_aniso_U_22
_atom_site_aniso_U_33
_atom_site_aniso_U_23
_atom_site_aniso_U_13
_atom_site_aniso_U_12
Gd1 0.0338(2) 0.0390(3) 0.0537(3) 0.000 -0.0031(2) 0.000
Cu1 0.0588(6) 0.0561(6) 0.0584(7) 0.0026(5) -0.0012(5) -0.0233(5)
I1 0.0608(3) 0.0619(4) 0.0482(3) -0.0077(3) 0.0145(3) 0.0129(3)
O1 0.052(8) 0.070(10) 0.034(7) -0.008(6) -0.004(6) -0.020(7)
O1' 0.085(13) 0.096(15) 0.037(8) 0.006(9) 0.003(9) -0.045(11)
O2 0.090(5) 0.069(4) 0.073(5) -0.007(4) 0.028(4) -0.043(4)
N1 0.070(5) 0.058(4) 0.051(5) 0.006(3) -0.017(4) -0.029(4)
C1 0.072(6) 0.055(5) 0.036(4) -0.001(3) 0.004(4) -0.029(4)
C2 0.069(6) 0.051(5) 0.032(4) 0.002(3) -0.002(4) -0.024(4)
C3 0.105(9) 0.073(6) 0.039(5) -0.001(5) 0.001(5) -0.040(6)
C4 0.089(4) 0.089(4) 0.082(4) 0.000(3) -0.001(3) -0.006(3)
C5 0.078(4) 0.078(4) 0.073(4) -0.001(3) -0.003(3) -0.010(3)
C6 0.076(6) 0.068(6) 0.043(5) 0.005(4) 0.000(4) -0.040(5)
O3 0.0752(15) 0.0763(16) 0.0758(16) -0.0020(8) 0.0001(9) -0.0006(9)
C7 0.0752(15) 0.0763(16) 0.0758(16) -0.0020(8) 0.0001(9) -0.0006(9)
C7' 0.0752(15) 0.0763(16) 0.0758(16) -0.0020(8) 0.0001(9) -0.0006(9)
C8 0.0752(15) 0.0763(16) 0.0758(16) -0.0020(8) 0.0001(9) -0.0006(9)
C9 0.0752(15) 0.0763(16) 0.0758(16) -0.0020(8) 0.0001(9) -0.0006(9)
N2 0.0752(15) 0.0763(16) 0.0758(16) -0.0020(8) 0.0001(9) -0.0006(9)
C10 0.0752(15) 0.0763(16) 0.0758(16) -0.0020(8) 0.0001(9) -0.0006(9)
N2' 0.0752(15) 0.0763(16) 0.0758(16) -0.0020(8) 0.0001(9) -0.0006(9)
C10' 0.0752(15) 0.0763(16) 0.0758(16) -0.0020(8) 0.0001(9) -0.0006(9)
C11 0.0752(15) 0.0763(16) 0.0758(16) -0.0020(8) 0.0001(9) -0.0006(9)
O4 0.101(4) 0.101(4) 0.101(4) 0.0000(7) -0.0002(7) 0.0000(7)
O4' 0.101(4) 0.101(4) 0.101(4) 0.0000(7) -0.0002(7) 0.0000(7)
N3 0.101(4) 0.101(4) 0.101(4) 0.0000(7) -0.0002(7) 0.0000(7)
C12 0.101(4) 0.101(4) 0.101(4) 0.0000(7) -0.0002(7) 0.0000(7)
C13 0.240(15) 0.240(15) 0.240(15) 0.0000(14) 0.0000(14) 0.0000(14)

loop_
_atom_type_symbol
_atom_type_description
_atom_type_scat_dispersion_real
_atom_type_scat_dispersion_imag
_atom_type_scat_source
C C 0.0033 0.0016 'International Tables Vol C Tables 4.2.6.8 and 6.1.1.4'
H H 0.0000 0.0000 'International Tables Vol C Tables 4.2.6.8 and 6.1.1.4'
N N 0.0061 0.0033 'International Tables Vol C Tables 4.2.6.8 and 6.1.1.4'
O O 0.0106 0.0060 'International Tables Vol C Tables 4.2.6.8 and 6.1.1.4'
Cu Cu 0.3201 1.2651 'International Tables Vol C Tables 4.2.6.8 and 6.1.1.4'
I I -0.4742 1.8119 'International Tables Vol C Tables 4.2.6.8 and 6.1.1.4'
Gd Gd -0.1653 3.9035 'International Tables Vol C Tables 4.2.6.8 and 6.1.1.4'

loop_
_geom_angle_atom_site_label_1
_geom_angle_atom_site_label_2
_geom_angle_atom_site_label_3
_geom_angle
_geom_angle_site_symmetry_1
_geom_angle_site_symmetry_3
O1' Gd1 O1' 120.7(12) . 5
O1' Gd1 O3 96.0(5) . 5
O1' Gd1 O3 88.4(6) 5 5
O1' Gd1 O3 88.4(6) . .
O1' Gd1 O3 96.0(5) 5 .
O3 Gd1 O3 171.3(5) 5 .
O1' Gd1 O2 155.2(7) . 10_554
O1' Gd1 O2 83.4(6) 5 10_554
O3 Gd1 O2 89.9(3) 5 10_554
O3 Gd1 O2 83.1(3) . 10_554
O1' Gd1 O2 83.4(6) . 14_455
O1' Gd1 O2 155.2(7) 5 14_455
O3 Gd1 O2 83.1(3) 5 14_455
O3 Gd1 O2 89.9(3) . 14_455
O2 Gd1 O2 73.4(4) 10_554 14_455
O1' Gd1 O4' 72.4(15) . 5
O1' Gd1 O4' 48.9(15) 5 5
O3 Gd1 O4' 101.0(12) 5 5
O3 Gd1 O4' 87.5(11) . 5
O2 Gd1 O4' 130.0(13) 10_554 5
O2 Gd1 O4' 155.8(14) 14_455 5
O1' Gd1 O4' 48.9(15) . .
O1' Gd1 O4' 72.4(15) 5 .
O3 Gd1 O4' 87.5(11) 5 .
O3 Gd1 O4' 101.0(12) . .
O2 Gd1 O4' 155.8(14) 10_554 .
O2 Gd1 O4' 130.0(14) 14_455 .
O4' Gd1 O4' 28(3) 5 .
O3 Gd1 O1 106.5(4) 5 .
O3 Gd1 O1 75.5(4) . .
O2 Gd1 O1 136.3(5) 10_554 .
O2 Gd1 O1 69.1(5) 14_455 .
O3 Gd1 O1 75.5(4) 5 5
O3 Gd1 O1 106.5(4) . 5
O2 Gd1 O1 69.1(5) 10_554 5
O2 Gd1 O1 136.3(5) 14_455 5
O1 Gd1 O1 153.6(9) . 5
O3 Gd1 O4 77.3(11) 5 .
O3 Gd1 O4 111.2(11) . .
O2 Gd1 O4 153.5(13) 10_554 .
O2 Gd1 O4 126.7(14) 14_455 .
O1 Gd1 O4 70.0(14) . .
O1 Gd1 O4 85.2(14) 5 .
O3 Gd1 O4 111.2(11) 5 5
O3 Gd1 O4 77.3(11) . 5
O2 Gd1 O4 126.7(14) 10_554 5
O2 Gd1 O4 153.5(13) 14_455 5
O1 Gd1 O4 85.2(14) . 5
O1 Gd1 O4 70.0(14) 5 5
O4 Gd1 O4 43(3) . 5
N1 Cu1 I1 110.9(3) . 2_665
N1 Cu1 Cu1 137.0(3) . 3_566
I1 Cu1 Cu1 111.43(4) 2_665 3_566
N1 Cu1 Cu1 151.8(3) . 4_656
I1 Cu1 Cu1 60.57(4) 2_665 4_656
Cu1 Cu1 Cu1 62.46(5) 3_566 4_656
N1 Cu1 I1 107.0(2) . 4_656
I1 Cu1 I1 116.15(5) 2_665 4_656
Cu1 Cu1 I1 59.47(6) 3_566 4_656
Cu1 Cu1 I1 61.65(6) 4_656 4_656
N1 Cu1 I1 99.5(3) . .
I1 Cu1 I1 108.85(4) 2_665 .
Cu1 Cu1 I1 59.46(4) 3_566 .
Cu1 Cu1 I1 108.74(4) 4_656 .
I1 Cu1 I1 113.22(5) 4_656 .
N1 Cu1 Cu1 144.1(2) . 2_665
I1 Cu1 Cu1 60.74(5) 2_665 2_665
Cu1 Cu1 Cu1 58.77(3) 3_566 2_665
Cu1 Cu1 Cu1 58.77(3) 4_656 2_665
I1 Cu1 Cu1 107.57(3) 4_656 2_665
I1 Cu1 Cu1 57.61(5) . 2_665
Cu1 I1 Cu1 59.97(4) 2_665 3_566
Cu1 I1 Cu1 61.65(4) 2_665 .
Cu1 I1 Cu1 58.89(4) 3_566 .
C6 O1 Gd1 114.2(10) . .
C6 O1' Gd1 131.4(13) . .
C6 O2 Gd1 149.9(9) . 10
C1 N1 C5 118.0(9) . .
C1 N1 Cu1 120.5(7) . .
C5 N1 Cu1 121.1(7) . .
N1 C1 C2 123.1(8) . .
N1 C1 H1 118.5 . .
C2 C1 H1 118.5 . .
C1 C2 C3 119.0(8) . .
C1 C2 C6 120.3(8) . .
C3 C2 C6 120.6(8) . .
C4 C3 C2 117.5(11) . .
C4 C3 H3 121.3 . .
C2 C3 H3 121.3 . .
C5 C4 C3 119.5(14) . .
C5 C4 H4 120.3 . .
C3 C4 H4 120.3 . .
N1 C5 C4 122.9(12) . .
N1 C5 H5 118.6 . .
C4 C5 H5 118.6 . .
O2 C6 O1' 117.8(13) . .
O2 C6 O1 126.1(11) . .
O2 C6 C2 117.7(9) . .
O1' C6 C2 117.8(11) . .
O1 C6 C2 114.7(10) . .
C11 O3 Gd1 148.8(9) . .
N2 C7 C8 117(2) . .
N2' C7' C8 124(2) . .
C7' C8 C7' 113(2) 14_454 .
C7 C8 C7 128(2) . 14_454
C7' C8 C11 123.6(12) 14_454 .
C7' C8 C11 123.6(12) . .
C7 C8 C11 115.9(12) . .
C7 C8 C11 115.9(12) 14_454 .
C10' C9 N2' 0.0 14_454 14_454
C10' C9 N2' 126.7 14_454 .
N2' C9 N2' 127(2) 14_454 .
C10 C9 N2 0.0 14_454 14_454
C10 C9 N2 124.5 14_454 .
N2 C9 N2 124(2) 14_454 .
C7 N2 C9 116.8(19) . .
C9 N2' C7' 114(2) . .
O3 C11 O3 123.1(17) 14_454 .
O3 C11 C8 118.4(8) 14_454 .
O3 C11 C8 118.4(8) . .
C12 O4 Gd1 136(5) . .
O4' O4' C12 81(4) 5 .
O4' O4' C12 52(3) 5 5
C12 O4' C12 76(4) . 5
O4' O4' Gd1 75.9(13) 5 .
C12 O4' Gd1 134(4) . .
C12 O4' Gd1 116(3) 5 .
C12 N3 C12 76(3) 5 .
C12 N3 C13 91(2) 5 5
C12 N3 C13 155(2) . 5
C12 N3 C13 155(2) 5 .
C12 N3 C13 91(2) . .
C13 N3 C13 108(3) 5 .
O4 C12 N3 125(4) . .
O4' C12 N3 107(4) . .
O4' C12 O4' 48(4) . 5
N3 C12 O4' 92(3) . 5
O4 C12 C12 81(3) . 5
O4' C12 C12 60(3) . 5
N3 C12 C12 52.0(15) . 5
O4' C12 C12 44(2) 5 5
N3 C13 H13A 109.5 . .
N3 C13 H13B 109.5 . .
H13A C13 H13B 109.5 . .
N3 C13 H13C 109.5 . .
H13A C13 H13C 109.5 . .
H13B C13 H13C 109.5 . .

loop_
_geom_bond_atom_site_label_1
_geom_bond_atom_site_label_2
_geom_bond_distance
_geom_bond_site_symmetry_2
Gd1 O1' 2.262(18) .
Gd1 O1' 2.262(18) 5
Gd1 O3 2.293(9) 5
Gd1 O3 2.293(9) .
Gd1 O2 2.315(7) 10_554
Gd1 O2 2.315(7) 14_455
Gd1 O4' 2.44(6) 5
Gd1 O4' 2.44(6) .
Gd1 O1 2.466(15) .
Gd1 O1 2.466(15) 5
Gd1 O4 2.50(6) .
Gd1 O4 2.50(6) 5
Cu1 N1 2.048(8) .
Cu1 I1 2.6469(15) 2_665
Cu1 Cu1 2.660(2) 3_566
Cu1 Cu1 2.661(2) 4_656
Cu1 I1 2.6765(15) 4_656
Cu1 I1 2.7347(15) .
Cu1 Cu1 2.759(2) 2_665
I1 Cu1 2.6470(15) 2_665
I1 Cu1 2.6765(15) 3_566
O1 C6 1.302(19) .
O1' C6 1.25(2) .
O2 C6 1.240(11) .
O2 Gd1 2.315(7) 10
N1 C1 1.327(11) .
N1 C5 1.337(17) .
C1 C2 1.383(12) .
C1 H1 0.9300 .
C2 C3 1.397(13) .
C2 C6 1.493(12) .
C3 C4 1.385(17) .
C3 H3 0.9300 .
C4 C5 1.38(2) .
C4 H4 0.9300 .
C5 H5 0.9300 .
O3 C11 1.254(11) .
C7 N2 1.37(2) .
C7 C8 1.42(2) .
C7' N2' 1.35(2) .
C7' C8 1.362(19) .
C8 C7' 1.362(19) 14_454
C8 C7 1.42(2) 14_454
C8 C11 1.48(2) .
C9 C10' 1.306(18) 14_454
C9 N2' 1.306(18) 14_454
C9 N2' 1.306(18) .
C9 C10 1.472(19) 14_454
C9 N2 1.472(19) 14_454
C9 N2 1.473(19) .
C11 O3 1.254(11) 14_454
O4 C12 1.17(7) .
O4' O4' 1.19(11) 5
O4' C12 1.26(6) .
O4' C12 1.59(6) 5
N3 C12 1.44(4) 5
N3 C12 1.44(4) .
N3 C13 1.52(3) 5
N3 C13 1.52(3) .
C12 O4' 1.59(6) 5
C12 C12 1.77(7) 5
C13 H13A 0.9600 .
C13 H13B 0.9600 .
C13 H13C 0.9600 .
